data_1572677
loop_
_publ_author_name
'Sarkar, Sabyasachi'
'Wu, Chang-Quan'
'Manna, Santanu'
'Samanta, Deepannita'
'Chen, Peter P.-Y.'
'Rath, Sankar Prasad'

_publ_section_title
;
 Probing substrate binding inside a paramagnetic cavity: a NMR
 spectroscopy toolbox for combined experimental and theoretical
 investigation.
;
_journal_issue 42
_journal_name_full 'Chemical science'
_journal_page_first 17407
_journal_page_last 17417
_journal_paper_doi 10.1039/d4sc05432f
_journal_volume 15
_journal_year 2024
_chemical_formula_sum 'C94 H101 F10 Fe2 N9 O2'
_chemical_formula_weight 1690.53
_space_group_crystal_system monoclinic
_space_group_IT_number 15
_space_group_name_Hall '-I 2ya'
_space_group_name_H-M_alt 'I 1 2/a 1'
_atom_sites_solution_hydrogens geom
_audit_creation_method SHELXL-2018/3
_audit_update_record
;
2024-05-21 deposited with the CCDC.	2024-09-19 downloaded from the CCDC.
;
_cell_angle_alpha 90
_cell_angle_beta 100.218(10)
_cell_angle_gamma 90
_cell_formula_units_Z 8
_cell_length_a 34.122(3)
_cell_length_b 14.8098(17)
_cell_length_c 35.216(4)
_cell_measurement_reflns_used 999
_cell_measurement_temperature 100(2)
_cell_measurement_theta_max 27.0
_cell_measurement_theta_min 2.5
_cell_volume 17514(3)
_computing_cell_refinement 'Bruker SAINT'
_computing_data_collection 'Bruker APEX'
_computing_data_reduction 'Bruker SAINT'
_computing_molecular_graphics 'SHELXL 5.1, XP (Sheldrick, 1994)'
_computing_publication_material SHELXL-97
_computing_structure_refinement 'SHELXL-2018/3 (Sheldrick, 2018)'
_computing_structure_solution 'SHELXT 2014/5 (Sheldrick, 2014)'
_diffrn_ambient_temperature 100(2)
_diffrn_measured_fraction_theta_full 0.999
_diffrn_measured_fraction_theta_max 0.999
_diffrn_measurement_device_type 'Bruker SMART APEX'
_diffrn_measurement_method \w
_diffrn_radiation_type MoK\a
_diffrn_radiation_wavelength 0.71073
_diffrn_reflns_av_R_equivalents 0.1478
_diffrn_reflns_av_unetI/netI 0.1034
_diffrn_reflns_Laue_measured_fraction_full 0.999
_diffrn_reflns_Laue_measured_fraction_max 0.999
_diffrn_reflns_limit_h_max 41
_diffrn_reflns_limit_h_min -41
_diffrn_reflns_limit_k_max 17
_diffrn_reflns_limit_k_min -17
_diffrn_reflns_limit_l_max 42
_diffrn_reflns_limit_l_min -42
_diffrn_reflns_number 106954
_diffrn_reflns_point_group_measured_fraction_full 0.999
_diffrn_reflns_point_group_measured_fraction_max 0.999
_diffrn_reflns_theta_full 25.000
_diffrn_reflns_theta_max 25.500
_diffrn_reflns_theta_min 2.281
_diffrn_source 'fine-focus sealed tube'
_exptl_absorpt_coefficient_mu 0.406
_exptl_absorpt_correction_T_max 0.960
_exptl_absorpt_correction_T_min 0.934
_exptl_absorpt_correction_type multi-scan
_exptl_absorpt_process_details 'SADABS 2.05 (Sheldrick, 2002)'
_exptl_crystal_colour 'dark red'
_exptl_crystal_density_diffrn 1.282
_exptl_crystal_description block
_exptl_crystal_F_000 7088
_exptl_crystal_size_max 0.180
_exptl_crystal_size_mid 0.140
_exptl_crystal_size_min 0.100
_refine_diff_density_max 0.541
_refine_diff_density_min -0.571
_refine_diff_density_rms 0.070
_refine_ls_extinction_coef 0.00022(4)
_refine_ls_extinction_expression Fc^*^=kFc[1+0.001xFc^2^\l^3^/sin(2\q)]^-1/4^
_refine_ls_extinction_method 'SHELXL-2018/3 (Sheldrick 2018)'
_refine_ls_goodness_of_fit_ref 1.013
_refine_ls_hydrogen_treatment constr
_refine_ls_matrix_type full
_refine_ls_number_parameters 1073
_refine_ls_number_reflns 16294
_refine_ls_number_restraints 0
_refine_ls_restrained_S_all 1.013
_refine_ls_R_factor_all 0.1726
_refine_ls_R_factor_gt 0.0821
_refine_ls_shift/su_max 0.000
_refine_ls_shift/su_mean 0.000
_refine_ls_structure_factor_coef Fsqd
_refine_ls_weighting_details 'w=1/[\s^2^(Fo^2^)+(0.0794P)^2^+86.6515P] where P=(Fo^2^+2Fc^2^)/3'
_refine_ls_weighting_scheme calc
_refine_ls_wR_factor_gt 0.1846
_refine_ls_wR_factor_ref 0.2435
_reflns_Friedel_coverage 0.000
_reflns_number_gt 8006
_reflns_number_total 16294
_reflns_threshold_expression 'I > 2\s(I)'
_cod_data_source_file d4sc05432f2.cif
_cod_data_source_block shelx_CCDC2
_cod_depositor_comments 'Adding full bibliography for 1572675--1572677.cif.'
_cod_original_sg_symbol_H-M 'I 2/a'
_cod_database_code 1572677
_shelx_shelxl_version_number 2018/3
_shelx_space_group_comment
;
The symmetry employed for this shelxl refinement is uniquely defined
by the following loop, which should always be used as a source of
symmetry information in preference to the above space-group names.
They are only intended as comments.
;
_shelx_estimated_absorpt_t_min 0.931
_shelx_estimated_absorpt_t_max 0.961

loop_
_space_group_symop_operation_xyz
'x, y, z'
'-x+1/2, y, -z'
'x+1/2, y+1/2, z+1/2'
'-x+1, y+1/2, -z+1/2'
'-x, -y, -z'
'x-1/2, -y, z'
'-x+1/2, -y+1/2, -z+1/2'
'x, -y+1/2, z+1/2'

loop_
_atom_site_label
_atom_site_type_symbol
_atom_site_fract_x
_atom_site_fract_y
_atom_site_fract_z
_atom_site_U_iso_or_equiv
_atom_site_adp_type
_atom_site_occupancy
_atom_site_site_symmetry_order
_atom_site_calc_flag
_atom_site_refinement_flags_posn
_atom_site_refinement_flags_adp
_atom_site_refinement_flags_occupancy
_atom_site_disorder_assembly
_atom_site_disorder_group
Fe1 Fe 0.18352(3) 0.72680(6) 0.20864(3) 0.0626(3) Uani 1 1 d . . . . .
Fe2 Fe 0.03509(3) 0.87385(5) 0.09117(2) 0.0411(2) Uani 1 1 d . . . . .
O1 O 0.13934(13) 0.7818(3) 0.17825(13) 0.0606(12) Uani 1 1 d . . . . .
O2 O -0.02096(12) 0.8534(2) 0.07669(10) 0.0446(10) Uani 1 1 d . . . . .
F1 F 0.13202(11) 0.9486(3) 0.21083(12) 0.0721(11) Uani 1 1 d . . . . .
F2 F 0.13163(13) 1.1010(2) 0.16903(13) 0.0863(13) Uani 1 1 d . . . . .
F3 F 0.13820(13) 1.0934(3) 0.09298(13) 0.0897(14) Uani 1 1 d . . . . .
F4 F 0.14705(12) 0.9298(3) 0.06000(12) 0.0783(12) Uani 1 1 d . . . . .
F5 F 0.14767(12) 0.7772(2) 0.10136(11) 0.0692(11) Uani 1 1 d . . . . .
F6 F -0.05108(13) 0.9527(3) 0.13137(11) 0.0783(12) Uani 1 1 d . . . . .
F7 F -0.09290(16) 0.8758(5) 0.17971(14) 0.144(3) Uani 1 1 d . . . . .
F8 F -0.1099(2) 0.6961(6) 0.17354(19) 0.193(4) Uani 1 1 d . . . . .
F9 F -0.0806(2) 0.5951(4) 0.1206(2) 0.190(4) Uani 1 1 d . . . . .
F10 F -0.03665(15) 0.6724(3) 0.07193(16) 0.1059(17) Uani 1 1 d . . . . .
N1 N 0.17150(18) 0.5917(3) 0.19936(16) 0.0639(15) Uani 1 1 d . . . . .
N2 N 0.16755(18) 0.7151(4) 0.26208(17) 0.0691(16) Uani 1 1 d . . . . .
N3 N 0.21558(18) 0.8408(4) 0.23039(19) 0.0758(18) Uani 1 1 d . . . . .
N4 N 0.21882(16) 0.7171(4) 0.16728(17) 0.0639(15) Uani 1 1 d . . . . .
N5 N 0.05708(14) 0.8567(3) 0.04115(12) 0.0433(12) Uani 1 1 d . . . . .
N6 N 0.03866(15) 1.0111(3) 0.08393(13) 0.0442(12) Uani 1 1 d . . . . .
N7 N 0.03969(15) 0.8999(3) 0.14922(13) 0.0444(12) Uani 1 1 d . . . . .
N8 N 0.05421(14) 0.7441(3) 0.10496(12) 0.0407(11) Uani 1 1 d . . . . .
N9 N 0.13926(17) 0.5726(3) 0.06673(16) 0.0578(14) Uani 1 1 d . . . . .
H9A H 0.135341 0.612971 0.084007 0.069 Uiso 1 1 calc R U . . .
C1 C 0.1756(2) 0.5416(4) 0.1668(2) 0.071(2) Uani 1 1 d . . . . .
C2 C 0.1540(3) 0.4553(5) 0.1680(2) 0.083(2) Uani 1 1 d . . . . .
C3 C 0.1392(3) 0.4547(5) 0.2016(2) 0.083(2) Uani 1 1 d . . . . .
C4 C 0.1496(2) 0.5395(4) 0.2206(2) 0.069(2) Uani 1 1 d . . . . .
C5 C 0.1387(2) 0.5644(5) 0.2553(2) 0.069(2) Uani 1 1 d . . . . .
H5A H 0.124193 0.520907 0.267052 0.083 Uiso 1 1 calc R U . . .
C6 C 0.1466(2) 0.6451(5) 0.2747(2) 0.071(2) Uani 1 1 d . . . . .
C7 C 0.1345(2) 0.6678(6) 0.3103(2) 0.077(2) Uani 1 1 d . . . . .
C8 C 0.1485(3) 0.7523(6) 0.3195(2) 0.087(3) Uani 1 1 d . . . . .
C9 C 0.1695(3) 0.7813(6) 0.2900(2) 0.079(2) Uani 1 1 d . . . . .
C10 C 0.1901(3) 0.8625(6) 0.2890(3) 0.091(3) Uani 1 1 d . . . . .
H10A H 0.189571 0.902407 0.309985 0.109 Uiso 1 1 calc R U . . .
C11 C 0.2106(3) 0.8914(6) 0.2619(3) 0.084(2) Uani 1 1 d . . . . .
C12 C 0.2295(3) 0.9763(6) 0.2613(3) 0.100(3) Uani 1 1 d . . . . .
C13 C 0.2463(3) 0.9785(6) 0.2292(4) 0.100(3) Uani 1 1 d . . . . .
C14 C 0.2381(2) 0.8938(5) 0.2091(3) 0.080(2) Uani 1 1 d . . . . .
C15 C 0.2494(2) 0.8678(5) 0.1757(3) 0.081(2) Uani 1 1 d . . . . .
H15A H 0.264854 0.910217 0.164565 0.097 Uiso 1 1 calc R U . . .
C16 C 0.2413(2) 0.7888(5) 0.1562(3) 0.074(2) Uani 1 1 d . . . . .
C17 C 0.2534(3) 0.7688(6) 0.1206(3) 0.084(2) Uani 1 1 d . . . . .
C18 C 0.2381(3) 0.6884(6) 0.1097(3) 0.088(3) Uani 1 1 d . . . . .
C19 C 0.2175(2) 0.6525(5) 0.1385(2) 0.070(2) Uani 1 1 d . . . . .
C20 C 0.1972(2) 0.5703(5) 0.1389(2) 0.070(2) Uani 1 1 d . . . . .
C21 C 0.1445(3) 0.3755(6) 0.1373(2) 0.093(3) Uani 1 1 d . . . . .
H21A H 0.117685 0.350518 0.137758 0.111 Uiso 1 1 calc R U . . .
H21B H 0.145154 0.398330 0.111009 0.111 Uiso 1 1 calc R U . . .
C22 C 0.1749(3) 0.3051(6) 0.1477(3) 0.110(3) Uani 1 1 d . . . . .
H22A H 0.171183 0.257759 0.127974 0.165 Uiso 1 1 calc R U . . .
H22B H 0.172313 0.278877 0.172723 0.165 Uiso 1 1 calc R U . . .
H22C H 0.201446 0.331716 0.149453 0.165 Uiso 1 1 calc R U . . .
C23 C 0.1133(3) 0.3808(5) 0.2160(2) 0.091(3) Uani 1 1 d . . . . .
H23A H 0.091877 0.409141 0.227583 0.109 Uiso 1 1 calc R U . . .
H23B H 0.100783 0.342459 0.194191 0.109 Uiso 1 1 calc R U . . .
C24 C 0.1390(3) 0.3252(6) 0.2452(2) 0.093(3) Uani 1 1 d . . . . .
H24A H 0.123234 0.275965 0.253459 0.139 Uiso 1 1 calc R U . . .
H24B H 0.149799 0.362822 0.267470 0.139 Uiso 1 1 calc R U . . .
H24C H 0.160866 0.299988 0.233939 0.139 Uiso 1 1 calc R U . . .
C25 C 0.1097(3) 0.6086(6) 0.3313(2) 0.088(3) Uani 1 1 d . . . . .
H25A H 0.112561 0.628576 0.358512 0.105 Uiso 1 1 calc R U . . .
H25B H 0.119200 0.545454 0.331172 0.105 Uiso 1 1 calc R U . . .
C26 C 0.0663(3) 0.6135(7) 0.3121(3) 0.112(3) Uani 1 1 d . . . . .
H26A H 0.050718 0.570973 0.324739 0.168 Uiso 1 1 calc R U . . .
H26B H 0.063840 0.597784 0.284787 0.168 Uiso 1 1 calc R U . . .
H26C H 0.056321 0.674924 0.314499 0.168 Uiso 1 1 calc R U . . .
C27 C 0.1420(3) 0.8073(7) 0.3544(2) 0.109(3) Uani 1 1 d . . . . .
H27A H 0.166506 0.841997 0.364272 0.131 Uiso 1 1 calc R U . . .
H27B H 0.137251 0.765577 0.375115 0.131 Uiso 1 1 calc R U . . .
C28 C 0.1070(3) 0.8727(6) 0.3454(2) 0.110(3) Uani 1 1 d . . . . .
H28A H 0.104992 0.908072 0.368550 0.165 Uiso 1 1 calc R U . . .
H28B H 0.082308 0.838593 0.337384 0.165 Uiso 1 1 calc R U . . .
H28C H 0.111187 0.913498 0.324615 0.165 Uiso 1 1 calc R U . . .
C29 C 0.2277(3) 1.0488(7) 0.2918(3) 0.132(4) Uani 1 1 d . . . . .
H29A H 0.251080 1.089168 0.293226 0.159 Uiso 1 1 calc R U . . .
H29B H 0.229217 1.019542 0.317293 0.159 Uiso 1 1 calc R U . . .
C30 C 0.1891(3) 1.1058(7) 0.2828(4) 0.152(5) Uani 1 1 d . . . . .
H30A H 0.190139 1.154338 0.301838 0.228 Uiso 1 1 calc R U . . .
H30B H 0.166039 1.067090 0.283887 0.228 Uiso 1 1 calc R U . . .
H30C H 0.186719 1.131957 0.256912 0.228 Uiso 1 1 calc R U . . .
C31 C 0.2677(3) 1.0563(6) 0.2141(4) 0.132(4) Uani 1 1 d . . . . .
H31A H 0.289668 1.032516 0.202033 0.158 Uiso 1 1 calc R U . . .
H31B H 0.279365 1.095736 0.235824 0.158 Uiso 1 1 calc R U . . .
C32 C 0.2393(3) 1.1122(6) 0.1841(5) 0.171(6) Uani 1 1 d . . . . .
H32A H 0.253834 1.163156 0.175546 0.257 Uiso 1 1 calc R U . . .
H32B H 0.217227 1.135011 0.195834 0.257 Uiso 1 1 calc R U . . .
H32C H 0.228708 1.074042 0.161921 0.257 Uiso 1 1 calc R U . . .
C33 C 0.2761(3) 0.8345(6) 0.0996(3) 0.103(3) Uani 1 1 d . . . . .
H33A H 0.289639 0.800944 0.081361 0.124 Uiso 1 1 calc R U . . .
H33B H 0.296691 0.865403 0.118495 0.124 Uiso 1 1 calc R U . . .
C34 C 0.2473(3) 0.9064(7) 0.0770(4) 0.155(5) Uani 1 1 d . . . . .
H34A H 0.262557 0.948206 0.063740 0.233 Uiso 1 1 calc R U . . .
H34B H 0.234092 0.940028 0.095130 0.233 Uiso 1 1 calc R U . . .
H34C H 0.227178 0.875813 0.057992 0.233 Uiso 1 1 calc R U . . .
C35 C 0.2385(3) 0.6550(7) 0.0639(4) 0.145(5) Uani 1 1 d . . . . .
H35A H 0.215414 0.615827 0.054035 0.175 Uiso 1 1 calc R U . . .
H35B H 0.238561 0.707337 0.046416 0.175 Uiso 1 1 calc R U . . .
C36 C 0.2740(3) 0.6075(8) 0.0681(3) 0.150(5) Uani 1 1 d . . . . .
H36A H 0.276480 0.579134 0.043508 0.225 Uiso 1 1 calc R U . . .
H36B H 0.274291 0.560717 0.087862 0.225 Uiso 1 1 calc R U . . .
H36C H 0.296348 0.648953 0.075976 0.225 Uiso 1 1 calc R U . . .
C37 C 0.2004(2) 0.5047(4) 0.1064(2) 0.0640(19) Uani 1 1 d . . . . .
H37A H 0.226732 0.513115 0.098884 0.077 Uiso 1 1 calc R U . . .
H37B H 0.199640 0.442539 0.116634 0.077 Uiso 1 1 calc R U . . .
C38 C 0.1702(2) 0.5115(4) 0.0718(2) 0.0617(19) Uani 1 1 d . . . . .
C39 C 0.1655(2) 0.4621(5) 0.0377(2) 0.072(2) Uani 1 1 d . . . . .
C40 C 0.1316(2) 0.4938(4) 0.0124(2) 0.0606(18) Uani 1 1 d . . . . .
C41 C 0.1154(2) 0.5626(4) 0.03136(19) 0.0562(17) Uani 1 1 d . . . . .
C42 C 0.2023(6) 0.3924(6) 0.0270(4) 0.194(9) Uani 1 1 d . . . . .
H42A H 0.203860 0.392225 -0.000811 0.233 Uiso 1 1 calc R U . . .
H42B H 0.228797 0.406032 0.042562 0.233 Uiso 1 1 calc R U . . .
C43 C 0.1867(4) 0.3188(14) 0.0380(5) 0.234(10) Uani 1 1 d . . . . .
H43A H 0.203147 0.266909 0.033525 0.351 Uiso 1 1 calc R U . . .
H43B H 0.159775 0.311149 0.023159 0.351 Uiso 1 1 calc R U . . .
H43C H 0.185489 0.322906 0.065518 0.351 Uiso 1 1 calc R U . . .
C44 C 0.1168(3) 0.4619(5) -0.0275(2) 0.081(2) Uani 1 1 d . . . . .
H44A H 0.088831 0.481013 -0.035793 0.098 Uiso 1 1 calc R U . . .
H44B H 0.117786 0.395125 -0.028282 0.098 Uiso 1 1 calc R U . . .
C45 C 0.1432(4) 0.5021(6) -0.0557(3) 0.122(4) Uani 1 1 d . . . . .
H45A H 0.134384 0.477557 -0.081649 0.183 Uiso 1 1 calc R U . . .
H45B H 0.171131 0.485892 -0.046611 0.183 Uiso 1 1 calc R U . . .
H45C H 0.140527 0.568011 -0.056432 0.183 Uiso 1 1 calc R U . . .
C51 C 0.07234(18) 0.7789(4) 0.02649(16) 0.0432(14) Uani 1 1 d . . . . .
C52 C 0.08567(19) 0.8011(4) -0.00937(17) 0.0509(16) Uani 1 1 d . . . . .
C53 C 0.07451(19) 0.8885(4) -0.01803(16) 0.0495(16) Uani 1 1 d . . . . .
C54 C 0.05788(18) 0.9231(4) 0.01348(16) 0.0452(15) Uani 1 1 d . . . . .
C55 C 0.04683(18) 1.0123(4) 0.01648(16) 0.0461(15) Uani 1 1 d . . . . .
H55A H 0.044506 1.047879 -0.006245 0.055 Uiso 1 1 calc R U . . .
C56 C 0.03884(19) 1.0548(4) 0.04912(16) 0.0465(15) Uani 1 1 d . . . . .
C57 C 0.0328(2) 1.1504(4) 0.05309(17) 0.0513(16) Uani 1 1 d . . . . .
C58 C 0.0301(2) 1.1650(4) 0.09080(18) 0.0559(17) Uani 1 1 d . . . . .
C59 C 0.0334(2) 1.0785(4) 0.10980(17) 0.0511(16) Uani 1 1 d . . . . .
C60 C 0.0330(2) 1.0642(4) 0.14822(17) 0.0529(16) Uani 1 1 d . . . . .
H60A H 0.030614 1.116119 0.163485 0.063 Uiso 1 1 calc R U . . .
C61 C 0.03580(19) 0.9821(4) 0.16684(16) 0.0457(15) Uani 1 1 d . . . . .
C62 C 0.03498(19) 0.9687(4) 0.20753(16) 0.0488(15) Uani 1 1 d . . . . .
C63 C 0.03728(18) 0.8788(4) 0.21417(15) 0.0444(14) Uani 1 1 d . . . . .
C64 C 0.04102(17) 0.8361(4) 0.17787(15) 0.0417(14) Uani 1 1 d . . . . .
C65 C 0.04460(18) 0.7452(4) 0.17241(16) 0.0448(15) Uani 1 1 d . . . . .
H65A H 0.043575 0.707645 0.194092 0.054 Uiso 1 1 calc R U . . .
C66 C 0.04960(18) 0.7017(4) 0.13854(15) 0.0419(14) Uani 1 1 d . . . . .
C67 C 0.05049(19) 0.6059(4) 0.13419(16) 0.0485(16) Uani 1 1 d . . . . .
C68 C 0.05486(19) 0.5885(4) 0.09721(16) 0.0485(16) Uani 1 1 d . . . . .
C69 C 0.05920(19) 0.6755(4) 0.07891(16) 0.0454(15) Uani 1 1 d . . . . .
C70 C 0.06984(18) 0.6926(3) 0.04280(15) 0.0413(14) Uani 1 1 d . . . . .
C71 C 0.1135(2) 0.7508(5) -0.03027(18) 0.0617(19) Uani 1 1 d . . . . .
H71A H 0.113406 0.779042 -0.055775 0.074 Uiso 1 1 calc R U . . .
H71B H 0.104415 0.687589 -0.034526 0.074 Uiso 1 1 calc R U . . .
C72 C 0.1554(2) 0.7522(5) -0.0071(2) 0.084(2) Uani 1 1 d . . . . .
H72A H 0.173648 0.723341 -0.021920 0.126 Uiso 1 1 calc R U . . .
H72B H 0.155946 0.719406 0.017197 0.126 Uiso 1 1 calc R U . . .
H72C H 0.163715 0.814885 -0.001417 0.126 Uiso 1 1 calc R U . . .
C73 C 0.0799(2) 0.9445(4) -0.05244(18) 0.0634(19) Uani 1 1 d . . . . .
H73A H 0.057140 0.986548 -0.058909 0.076 Uiso 1 1 calc R U . . .
H73B H 0.079948 0.904252 -0.074880 0.076 Uiso 1 1 calc R U . . .
C74 C 0.1183(3) 0.9982(6) -0.0450(2) 0.095(3) Uani 1 1 d . . . . .
H74A H 0.120104 1.035658 -0.067591 0.143 Uiso 1 1 calc R U . . .
H74B H 0.141030 0.956604 -0.040294 0.143 Uiso 1 1 calc R U . . .
H74C H 0.118719 1.036914 -0.022407 0.143 Uiso 1 1 calc R U . . .
C75 C 0.0330(2) 1.2188(4) 0.02180(17) 0.0581(18) Uani 1 1 d . . . . .
H75A H 0.014835 1.269010 0.025388 0.070 Uiso 1 1 calc R U . . .
H75B H 0.022884 1.190457 -0.003505 0.070 Uiso 1 1 calc R U . . .
C76 C 0.0740(3) 1.2559(5) 0.0218(2) 0.090(3) Uani 1 1 d . . . . .
H76A H 0.073074 1.299090 0.000564 0.135 Uiso 1 1 calc R U . . .
H76B H 0.092129 1.206282 0.018387 0.135 Uiso 1 1 calc R U . . .
H76C H 0.083657 1.286336 0.046366 0.135 Uiso 1 1 calc R U . . .
C77 C 0.0238(3) 1.2533(4) 0.1102(2) 0.069(2) Uani 1 1 d . . . . .
H77A H 0.038532 1.252082 0.137075 0.083 Uiso 1 1 calc R U . . .
H77B H 0.034801 1.303058 0.096499 0.083 Uiso 1 1 calc R U . . .
C78 C -0.0190(3) 1.2708(5) 0.1104(2) 0.098(3) Uani 1 1 d . . . . .
H78A H -0.021847 1.328190 0.123529 0.147 Uiso 1 1 calc R U . . .
H78B H -0.029942 1.221800 0.124073 0.147 Uiso 1 1 calc R U . . .
H78C H -0.033519 1.274001 0.083815 0.147 Uiso 1 1 calc R U . . .
C79 C 0.0317(2) 1.0434(4) 0.23547(17) 0.0612(19) Uani 1 1 d . . . . .
H79A H 0.019363 1.020314 0.256946 0.073 Uiso 1 1 calc R U . . .
H79B H 0.014563 1.092086 0.222321 0.073 Uiso 1 1 calc R U . . .
C80 C 0.0727(3) 1.0805(6) 0.2512(3) 0.117(4) Uani 1 1 d . . . . .
H80A H 0.071156 1.120682 0.272976 0.176 Uiso 1 1 calc R U . . .
H80B H 0.082493 1.114455 0.230863 0.176 Uiso 1 1 calc R U . . .
H80C H 0.090895 1.030558 0.259804 0.176 Uiso 1 1 calc R U . . .
C81 C 0.0356(2) 0.8304(4) 0.25109(16) 0.0584(18) Uani 1 1 d . . . . .
H81A H 0.044988 0.871550 0.272981 0.070 Uiso 1 1 calc R U . . .
H81B H 0.053964 0.778097 0.253402 0.070 Uiso 1 1 calc R U . . .
C82 C -0.0055(2) 0.7977(4) 0.2537(2) 0.070(2) Uani 1 1 d . . . . .
H82A H -0.004873 0.765795 0.278145 0.105 Uiso 1 1 calc R U . . .
H82B H -0.014893 0.756671 0.232161 0.105 Uiso 1 1 calc R U . . .
H82C H -0.023611 0.849482 0.252402 0.105 Uiso 1 1 calc R U . . .
C83 C 0.0451(2) 0.5385(4) 0.16499(17) 0.0590(19) Uani 1 1 d . . . . .
H83A H 0.058344 0.562045 0.190338 0.071 Uiso 1 1 calc R U . . .
H83B H 0.058629 0.481558 0.160173 0.071 Uiso 1 1 calc R U . . .
C84 C 0.0022(3) 0.5177(4) 0.1670(2) 0.078(2) Uani 1 1 d . . . . .
H84A H 0.001100 0.469690 0.185997 0.117 Uiso 1 1 calc R U . . .
H84B H -0.011726 0.497762 0.141648 0.117 Uiso 1 1 calc R U . . .
H84C H -0.010758 0.572059 0.174799 0.117 Uiso 1 1 calc R U . . .
C85 C 0.0504(2) 0.4944(4) 0.07993(17) 0.0508(16) Uani 1 1 d . . . . .
H85A H 0.055495 0.449196 0.100928 0.061 Uiso 1 1 calc R U . . .
H85B H 0.070579 0.485612 0.063195 0.061 Uiso 1 1 calc R U . . .
C86 C 0.0090(2) 0.4794(4) 0.05630(19) 0.075(2) Uani 1 1 d . . . . .
H86A H 0.007858 0.419941 0.043920 0.112 Uiso 1 1 calc R U . . .
H86B H 0.003255 0.526324 0.036475 0.112 Uiso 1 1 calc R U . . .
H86C H -0.010814 0.482196 0.073309 0.112 Uiso 1 1 calc R U . . .
C87 C 0.0782(2) 0.6120(4) 0.01943(18) 0.066(2) Uani 1 1 d . . . . .
H87A H 0.055984 0.568696 0.019005 0.079 Uiso 1 1 calc R U . . .
H87B H 0.077392 0.632491 -0.007452 0.079 Uiso 1 1 calc R U . . .
C88 C 0.13947(18) 0.8574(4) 0.1573(2) 0.0557(17) Uani 1 1 d . . . . .
C89 C 0.1360(2) 0.9425(4) 0.1734(2) 0.0579(17) Uani 1 1 d . . . . .
C90 C 0.1354(2) 1.0203(4) 0.1523(2) 0.0653(19) Uani 1 1 d . . . . .
C91 C 0.1387(2) 1.0170(4) 0.1142(2) 0.067(2) Uani 1 1 d . . . . .
C92 C 0.1431(2) 0.9351(4) 0.0972(2) 0.0628(18) Uani 1 1 d . . . . .
C93 C 0.14351(19) 0.8578(4) 0.1185(2) 0.0554(17) Uani 1 1 d . . . . .
C94 C -0.0419(2) 0.8140(4) 0.10021(19) 0.0544(17) Uani 1 1 d . . . . .
C95 C -0.0574(2) 0.8651(5) 0.12886(19) 0.0607(18) Uani 1 1 d . . . . .
C96 C -0.0789(3) 0.8239(9) 0.1529(2) 0.099(3) Uani 1 1 d . . . . .
C97 C -0.0872(3) 0.7394(10) 0.1513(3) 0.116(4) Uani 1 1 d . . . . .
C98 C -0.0734(3) 0.6832(6) 0.1251(4) 0.109(4) Uani 1 1 d . . . . .
C99 C -0.0509(3) 0.7242(5) 0.0988(3) 0.080(2) Uani 1 1 d . . . . .

loop_
_atom_site_aniso_label
_atom_site_aniso_U_11
_atom_site_aniso_U_22
_atom_site_aniso_U_33
_atom_site_aniso_U_23
_atom_site_aniso_U_13
_atom_site_aniso_U_12
Fe1 0.0699(7) 0.0471(5) 0.0680(7) -0.0034(5) 0.0046(5) 0.0040(5)
Fe2 0.0599(6) 0.0309(4) 0.0326(4) 0.0009(3) 0.0087(4) 0.0005(4)
O1 0.060(3) 0.046(2) 0.073(3) 0.004(2) 0.006(2) -0.003(2)
O2 0.059(3) 0.037(2) 0.038(2) 0.0002(17) 0.0093(19) 0.0042(19)
F1 0.071(3) 0.068(2) 0.074(3) -0.011(2) 0.005(2) 0.008(2)
F2 0.096(3) 0.047(2) 0.108(3) -0.018(2) -0.005(3) 0.005(2)
F3 0.104(3) 0.049(2) 0.106(3) 0.016(2) -0.009(3) -0.008(2)
F4 0.084(3) 0.077(3) 0.073(3) 0.008(2) 0.011(2) -0.003(2)
F5 0.081(3) 0.051(2) 0.073(3) -0.0123(19) 0.008(2) 0.003(2)
F6 0.093(3) 0.079(3) 0.068(3) -0.018(2) 0.029(2) 0.000(2)
F7 0.117(4) 0.261(8) 0.067(3) 0.003(4) 0.049(3) -0.022(5)
F8 0.141(5) 0.288(9) 0.142(5) 0.120(6) 0.006(4) -0.097(6)
F9 0.176(6) 0.089(4) 0.261(8) 0.091(5) -0.079(6) -0.078(4)
F10 0.122(4) 0.039(2) 0.135(4) -0.010(3) -0.035(3) 0.000(2)
N1 0.085(4) 0.046(3) 0.062(4) -0.005(3) 0.016(3) 0.008(3)
N2 0.084(4) 0.053(3) 0.066(4) -0.008(3) 0.000(3) 0.012(3)
N3 0.062(4) 0.068(4) 0.088(5) -0.010(4) -0.012(4) 0.015(3)
N4 0.056(4) 0.053(3) 0.081(4) -0.004(3) 0.009(3) 0.002(3)
N5 0.063(3) 0.035(2) 0.032(3) 0.003(2) 0.010(2) 0.000(2)
N6 0.065(3) 0.032(2) 0.036(3) 0.001(2) 0.010(2) -0.002(2)
N7 0.064(3) 0.033(2) 0.036(3) 0.002(2) 0.010(2) -0.002(2)
N8 0.057(3) 0.037(2) 0.028(2) 0.002(2) 0.008(2) 0.005(2)
N9 0.081(4) 0.041(3) 0.059(4) -0.003(3) 0.032(3) 0.012(3)
C1 0.091(6) 0.049(4) 0.078(5) -0.005(4) 0.029(5) -0.010(4)
C2 0.123(7) 0.050(4) 0.087(6) -0.015(4) 0.049(5) -0.009(4)
C3 0.123(7) 0.045(4) 0.093(6) -0.005(4) 0.050(5) -0.013(4)
C4 0.095(6) 0.046(4) 0.069(5) 0.005(4) 0.024(4) 0.001(4)
C5 0.092(6) 0.058(4) 0.060(5) 0.007(4) 0.026(4) 0.011(4)
C6 0.089(6) 0.065(5) 0.054(4) -0.005(4) 0.002(4) 0.022(4)
C7 0.094(6) 0.088(6) 0.047(4) 0.007(4) 0.008(4) 0.024(5)
C8 0.100(7) 0.089(6) 0.061(5) -0.018(5) -0.014(5) 0.029(5)
C9 0.089(6) 0.084(6) 0.058(5) -0.007(5) -0.006(4) 0.020(5)
C10 0.096(7) 0.072(6) 0.091(7) -0.032(5) -0.024(5) 0.001(5)
C11 0.069(6) 0.081(6) 0.094(7) -0.021(5) -0.012(5) 0.007(5)
C12 0.065(6) 0.068(5) 0.148(9) -0.028(6) -0.035(6) -0.001(5)
C13 0.055(6) 0.066(5) 0.170(11) -0.028(7) -0.004(6) -0.005(4)
C14 0.045(5) 0.060(5) 0.128(8) -0.008(5) -0.005(5) -0.002(4)
C15 0.049(5) 0.056(5) 0.137(8) 0.003(5) 0.015(5) -0.001(4)
C16 0.052(5) 0.048(4) 0.116(7) 0.006(4) 0.002(5) 0.003(4)
C17 0.078(6) 0.083(6) 0.091(6) 0.008(5) 0.017(5) -0.018(5)
C18 0.098(7) 0.089(6) 0.082(6) -0.002(5) 0.030(5) -0.020(5)
C19 0.064(5) 0.066(5) 0.082(5) -0.005(4) 0.023(4) -0.008(4)
C20 0.084(6) 0.057(4) 0.072(5) -0.001(4) 0.024(4) -0.001(4)
C21 0.102(7) 0.098(6) 0.087(6) 0.006(5) 0.039(5) 0.013(6)
C22 0.158(10) 0.064(5) 0.113(8) 0.018(5) 0.036(7) 0.011(6)
C23 0.108(7) 0.076(5) 0.084(6) -0.011(5) 0.001(5) 0.009(5)
C24 0.088(6) 0.095(6) 0.097(7) 0.002(5) 0.022(5) 0.000(5)
C25 0.098(7) 0.118(7) 0.045(4) -0.004(5) 0.009(4) 0.030(6)
C26 0.116(8) 0.118(8) 0.107(7) 0.017(6) 0.029(6) 0.011(6)
C27 0.127(8) 0.131(8) 0.058(5) -0.040(5) -0.011(5) 0.021(7)
C28 0.133(8) 0.109(7) 0.077(6) -0.036(5) -0.010(6) 0.031(7)
C29 0.093(7) 0.100(7) 0.185(11) -0.073(7) -0.027(7) -0.008(6)
C30 0.142(10) 0.094(7) 0.211(13) -0.064(8) 0.008(9) 0.027(7)
C31 0.067(6) 0.081(6) 0.247(14) -0.037(8) 0.025(8) -0.024(5)
C32 0.089(8) 0.070(6) 0.36(2) 0.037(9) 0.060(10) -0.001(6)
C33 0.083(6) 0.093(6) 0.134(8) 0.020(6) 0.021(6) -0.027(5)
C34 0.126(9) 0.127(9) 0.203(13) 0.082(9) -0.001(9) -0.037(8)
C35 0.072(7) 0.119(9) 0.235(15) 0.087(10) -0.003(8) -0.010(6)
C36 0.126(10) 0.126(9) 0.172(12) 0.026(8) -0.049(9) -0.038(8)
C37 0.066(5) 0.047(4) 0.083(5) -0.006(4) 0.026(4) 0.008(3)
C38 0.072(5) 0.039(3) 0.080(5) -0.008(3) 0.027(4) 0.006(3)
C39 0.086(6) 0.050(4) 0.085(6) -0.013(4) 0.030(5) 0.012(4)
C40 0.077(5) 0.047(4) 0.063(5) -0.008(3) 0.027(4) 0.002(4)
C41 0.081(5) 0.042(3) 0.053(4) -0.001(3) 0.030(4) 0.005(3)
C42 0.36(3) 0.047(6) 0.140(12) -0.016(6) -0.040(13) 0.041(9)
C43 0.124(12) 0.42(3) 0.168(15) -0.08(2) 0.047(10) 0.083(18)
C44 0.114(7) 0.057(4) 0.074(5) -0.019(4) 0.020(5) 0.008(4)
C45 0.209(12) 0.087(7) 0.076(6) -0.011(5) 0.043(7) -0.006(7)
C51 0.056(4) 0.041(3) 0.035(3) -0.002(3) 0.012(3) 0.007(3)
C52 0.068(4) 0.050(4) 0.040(3) 0.004(3) 0.022(3) 0.002(3)
C53 0.071(4) 0.044(3) 0.037(3) 0.005(3) 0.019(3) 0.004(3)
C54 0.061(4) 0.038(3) 0.040(3) 0.006(3) 0.017(3) 0.003(3)
C55 0.068(4) 0.036(3) 0.035(3) 0.006(3) 0.009(3) -0.001(3)
C56 0.068(4) 0.037(3) 0.034(3) 0.005(3) 0.007(3) -0.003(3)
C57 0.077(5) 0.032(3) 0.044(4) 0.003(3) 0.009(3) -0.005(3)
C58 0.092(5) 0.029(3) 0.046(4) -0.001(3) 0.010(3) -0.008(3)
C59 0.082(5) 0.030(3) 0.040(4) 0.001(3) 0.009(3) -0.005(3)
C60 0.082(5) 0.036(3) 0.041(4) -0.001(3) 0.012(3) -0.005(3)
C61 0.067(4) 0.034(3) 0.035(3) -0.005(3) 0.006(3) -0.009(3)
C62 0.069(4) 0.038(3) 0.040(3) -0.009(3) 0.011(3) -0.005(3)
C63 0.059(4) 0.042(3) 0.033(3) -0.002(3) 0.010(3) -0.001(3)
C64 0.054(4) 0.035(3) 0.036(3) -0.001(3) 0.008(3) 0.000(3)
C65 0.059(4) 0.043(3) 0.030(3) 0.005(3) 0.003(3) 0.006(3)
C66 0.056(4) 0.040(3) 0.031(3) 0.005(3) 0.011(3) 0.009(3)
C67 0.075(5) 0.036(3) 0.036(3) 0.008(3) 0.015(3) 0.011(3)
C68 0.076(5) 0.032(3) 0.040(3) 0.002(3) 0.016(3) 0.009(3)
C69 0.069(4) 0.036(3) 0.034(3) 0.003(3) 0.018(3) 0.010(3)
C70 0.060(4) 0.030(3) 0.036(3) 0.001(2) 0.015(3) 0.004(3)
C71 0.080(5) 0.066(4) 0.047(4) 0.014(3) 0.032(4) 0.012(4)
C72 0.092(6) 0.076(5) 0.092(6) 0.009(5) 0.038(5) 0.021(5)
C73 0.095(6) 0.052(4) 0.048(4) 0.011(3) 0.024(4) 0.005(4)
C74 0.110(7) 0.090(6) 0.092(6) 0.038(5) 0.033(5) -0.002(5)
C75 0.101(6) 0.030(3) 0.042(4) 0.007(3) 0.011(4) 0.000(3)
C76 0.119(7) 0.073(5) 0.073(5) 0.024(4) 0.007(5) -0.043(5)
C77 0.114(7) 0.037(3) 0.057(4) 0.004(3) 0.015(4) -0.004(4)
C78 0.160(10) 0.050(4) 0.094(7) -0.012(4) 0.047(6) -0.002(5)
C79 0.106(6) 0.042(3) 0.035(3) -0.008(3) 0.009(4) -0.005(4)
C80 0.169(10) 0.085(6) 0.088(7) -0.041(5) -0.005(7) 0.006(7)
C81 0.103(6) 0.043(3) 0.030(3) 0.002(3) 0.014(3) 0.002(4)
C82 0.105(6) 0.051(4) 0.061(5) 0.011(3) 0.032(4) -0.008(4)
C83 0.107(6) 0.035(3) 0.039(4) 0.003(3) 0.023(4) 0.012(4)
C84 0.140(8) 0.050(4) 0.054(4) 0.007(3) 0.040(5) -0.012(5)
C85 0.082(5) 0.031(3) 0.043(4) 0.002(3) 0.022(3) 0.005(3)
C86 0.124(7) 0.045(4) 0.053(4) -0.005(3) 0.006(4) 0.007(4)
C87 0.115(6) 0.043(4) 0.048(4) 0.011(3) 0.035(4) 0.016(4)
C88 0.046(4) 0.036(3) 0.081(5) -0.003(3) 0.001(3) 0.000(3)
C89 0.056(4) 0.049(4) 0.066(5) -0.006(3) 0.002(4) 0.002(3)
C90 0.064(5) 0.045(4) 0.082(5) -0.017(4) 0.001(4) 0.003(3)
C91 0.066(5) 0.037(4) 0.091(6) 0.003(4) -0.004(4) -0.002(3)
C92 0.062(5) 0.051(4) 0.074(5) 0.006(4) 0.011(4) -0.009(3)
C93 0.058(4) 0.039(3) 0.068(5) -0.010(3) 0.009(3) -0.001(3)
C94 0.059(4) 0.044(3) 0.054(4) 0.011(3) -0.006(3) -0.007(3)
C95 0.053(4) 0.084(5) 0.048(4) 0.016(4) 0.016(3) -0.012(4)
C96 0.078(6) 0.161(10) 0.059(6) 0.016(6) 0.013(5) -0.023(7)
C97 0.091(8) 0.137(11) 0.112(9) 0.071(8) -0.002(6) -0.041(8)
C98 0.089(7) 0.074(6) 0.145(10) 0.050(6) -0.029(7) -0.042(6)
C99 0.087(6) 0.048(4) 0.093(6) 0.008(4) -0.019(5) -0.013(4)

loop_
_atom_type_symbol
_atom_type_description
_atom_type_scat_dispersion_real
_atom_type_scat_dispersion_imag
_atom_type_scat_source
C C 0.0033 0.0016 'International Tables Vol C Tables 4.2.6.8 and 6.1.1.4'
H H 0.0000 0.0000 'International Tables Vol C Tables 4.2.6.8 and 6.1.1.4'
N N 0.0061 0.0033 'International Tables Vol C Tables 4.2.6.8 and 6.1.1.4'
O O 0.0106 0.0060 'International Tables Vol C Tables 4.2.6.8 and 6.1.1.4'
F F 0.0171 0.0103 'International Tables Vol C Tables 4.2.6.8 and 6.1.1.4'
Fe Fe 0.3463 0.8444 'International Tables Vol C Tables 4.2.6.8 and 6.1.1.4'

loop_
_geom_angle_atom_site_label_1
_geom_angle_atom_site_label_2
_geom_angle_atom_site_label_3
_geom_angle
_geom_angle_site_symmetry_1
_geom_angle_site_symmetry_3
_geom_angle_publ_flag
O1 Fe1 N4 98.0(2) . . ?
O1 Fe1 N1 102.4(2) . . ?
N4 Fe1 N1 86.8(2) . . ?
O1 Fe1 N2 104.0(2) . . ?
N4 Fe1 N2 158.0(2) . . ?
N1 Fe1 N2 89.2(2) . . ?
O1 Fe1 N3 100.1(2) . . ?
N4 Fe1 N3 88.9(3) . . ?
N1 Fe1 N3 157.5(2) . . ?
N2 Fe1 N3 86.5(3) . . ?
O2 Fe2 N5 104.62(17) . . ?
O2 Fe2 N6 101.65(18) . . ?
N5 Fe2 N6 88.68(17) . . ?
O2 Fe2 N7 101.00(18) . . ?
N5 Fe2 N7 154.4(2) . . ?
N6 Fe2 N7 86.66(17) . . ?
O2 Fe2 N8 100.07(17) . . ?
N5 Fe2 N8 86.47(17) . . ?
N6 Fe2 N8 158.3(2) . . ?
N7 Fe2 N8 88.60(17) . . ?
C88 O1 Fe1 126.6(4) . . ?
C94 O2 Fe2 121.9(4) . . ?
C4 N1 C1 106.8(6) . . ?
C4 N1 Fe1 124.7(4) . . ?
C1 N1 Fe1 127.1(5) . . ?
C6 N2 C9 105.5(7) . . ?
C6 N2 Fe1 126.5(5) . . ?
C9 N2 Fe1 127.1(6) . . ?
C11 N3 C14 106.5(7) . . ?
C11 N3 Fe1 127.3(6) . . ?
C14 N3 Fe1 123.9(6) . . ?
C19 N4 C16 105.5(6) . . ?
C19 N4 Fe1 128.2(5) . . ?
C16 N4 Fe1 124.2(5) . . ?
C54 N5 C51 105.6(4) . . ?
C54 N5 Fe2 124.9(4) . . ?
C51 N5 Fe2 129.5(3) . . ?
C59 N6 C56 105.5(4) . . ?
C59 N6 Fe2 127.9(4) . . ?
C56 N6 Fe2 125.5(4) . . ?
C64 N7 C61 105.6(4) . . ?
C64 N7 Fe2 125.8(3) . . ?
C61 N7 Fe2 127.9(4) . . ?
C66 N8 C69 106.2(4) . . ?
C66 N8 Fe2 123.4(3) . . ?
C69 N8 Fe2 126.4(3) . . ?
C41 N9 C38 111.5(5) . . ?
C41 N9 H9A 124.3 . . ?
C38 N9 H9A 124.3 . . ?
N1 C1 C20 124.0(6) . . ?
N1 C1 C2 108.4(6) . . ?
C20 C1 C2 127.6(7) . . ?
C3 C2 C1 107.0(6) . . ?
C3 C2 C21 121.2(7) . . ?
C1 C2 C21 131.7(7) . . ?
C2 C3 C4 107.4(6) . . ?
C2 C3 C23 127.6(7) . . ?
C4 C3 C23 124.8(7) . . ?
N1 C4 C5 125.7(6) . . ?
N1 C4 C3 110.4(6) . . ?
C5 C4 C3 124.0(7) . . ?
C6 C5 C4 127.2(7) . . ?
C6 C5 H5A 116.4 . . ?
C4 C5 H5A 116.4 . . ?
N2 C6 C5 124.2(7) . . ?
N2 C6 C7 110.7(7) . . ?
C5 C6 C7 125.2(8) . . ?
C8 C7 C6 106.4(8) . . ?
C8 C7 C25 128.6(8) . . ?
C6 C7 C25 124.9(8) . . ?
C7 C8 C9 107.7(7) . . ?
C7 C8 C27 126.2(9) . . ?
C9 C8 C27 126.1(9) . . ?
N2 C9 C10 123.6(8) . . ?
N2 C9 C8 109.7(8) . . ?
C10 C9 C8 126.7(8) . . ?
C11 C10 C9 128.2(8) . . ?
C11 C10 H10A 115.9 . . ?
C9 C10 H10A 115.9 . . ?
C10 C11 N3 123.4(8) . . ?
C10 C11 C12 126.1(9) . . ?
N3 C11 C12 110.4(9) . . ?
C13 C12 C11 107.2(9) . . ?
C13 C12 C29 130.2(10) . . ?
C11 C12 C29 122.6(11) . . ?
C12 C13 C14 108.3(9) . . ?
C12 C13 C31 128.0(9) . . ?
C14 C13 C31 123.6(11) . . ?
C15 C14 N3 124.8(7) . . ?
C15 C14 C13 127.7(9) . . ?
N3 C14 C13 107.5(9) . . ?
C14 C15 C16 128.2(8) . . ?
C14 C15 H15A 115.9 . . ?
C16 C15 H15A 115.9 . . ?
C15 C16 N4 125.6(8) . . ?
C15 C16 C17 124.1(8) . . ?
N4 C16 C17 110.3(7) . . ?
C18 C17 C16 106.3(7) . . ?
C18 C17 C33 130.0(9) . . ?
C16 C17 C33 123.5(8) . . ?
C17 C18 C19 110.1(8) . . ?
C17 C18 C35 118.0(8) . . ?
C19 C18 C35 130.9(8) . . ?
N4 C19 C20 122.9(7) . . ?
N4 C19 C18 107.7(7) . . ?
C20 C19 C18 129.3(7) . . ?
C1 C20 C19 126.5(7) . . ?
C1 C20 C37 116.9(6) . . ?
C19 C20 C37 116.5(6) . . ?
C22 C21 C2 107.9(8) . . ?
C22 C21 H21A 110.1 . . ?
C2 C21 H21A 110.1 . . ?
C22 C21 H21B 110.1 . . ?
C2 C21 H21B 110.1 . . ?
H21A C21 H21B 108.4 . . ?
C21 C22 H22A 109.5 . . ?
C21 C22 H22B 109.5 . . ?
H22A C22 H22B 109.5 . . ?
C21 C22 H22C 109.5 . . ?
H22A C22 H22C 109.5 . . ?
H22B C22 H22C 109.5 . . ?
C24 C23 C3 108.6(8) . . ?
C24 C23 H23A 110.0 . . ?
C3 C23 H23A 110.0 . . ?
C24 C23 H23B 110.0 . . ?
C3 C23 H23B 110.0 . . ?
H23A C23 H23B 108.3 . . ?
C23 C24 H24A 109.5 . . ?
C23 C24 H24B 109.5 . . ?
H24A C24 H24B 109.5 . . ?
C23 C24 H24C 109.5 . . ?
H24A C24 H24C 109.5 . . ?
H24B C24 H24C 109.5 . . ?
C7 C25 C26 110.0(7) . . ?
C7 C25 H25A 109.7 . . ?
C26 C25 H25A 109.7 . . ?
C7 C25 H25B 109.7 . . ?
C26 C25 H25B 109.7 . . ?
H25A C25 H25B 108.2 . . ?
C25 C26 H26A 109.5 . . ?
C25 C26 H26B 109.5 . . ?
H26A C26 H26B 109.5 . . ?
C25 C26 H26C 109.5 . . ?
H26A C26 H26C 109.5 . . ?
H26B C26 H26C 109.5 . . ?
C8 C27 C28 113.1(7) . . ?
C8 C27 H27A 109.0 . . ?
C28 C27 H27A 109.0 . . ?
C8 C27 H27B 109.0 . . ?
C28 C27 H27B 109.0 . . ?
H27A C27 H27B 107.8 . . ?
C27 C28 H28A 109.5 . . ?
C27 C28 H28B 109.5 . . ?
H28A C28 H28B 109.5 . . ?
C27 C28 H28C 109.5 . . ?
H28A C28 H28C 109.5 . . ?
H28B C28 H28C 109.5 . . ?
C12 C29 C30 112.1(8) . . ?
C12 C29 H29A 109.2 . . ?
C30 C29 H29A 109.2 . . ?
C12 C29 H29B 109.2 . . ?
C30 C29 H29B 109.2 . . ?
H29A C29 H29B 107.9 . . ?
C29 C30 H30A 109.5 . . ?
C29 C30 H30B 109.5 . . ?
H30A C30 H30B 109.5 . . ?
C29 C30 H30C 109.5 . . ?
H30A C30 H30C 109.5 . . ?
H30B C30 H30C 109.5 . . ?
C13 C31 C32 111.6(8) . . ?
C13 C31 H31A 109.3 . . ?
C32 C31 H31A 109.3 . . ?
C13 C31 H31B 109.3 . . ?
C32 C31 H31B 109.3 . . ?
H31A C31 H31B 108.0 . . ?
C31 C32 H32A 109.5 . . ?
C31 C32 H32B 109.5 . . ?
H32A C32 H32B 109.5 . . ?
C31 C32 H32C 109.5 . . ?
H32A C32 H32C 109.5 . . ?
H32B C32 H32C 109.5 . . ?
C17 C33 C34 110.9(7) . . ?
C17 C33 H33A 109.5 . . ?
C34 C33 H33A 109.5 . . ?
C17 C33 H33B 109.5 . . ?
C34 C33 H33B 109.5 . . ?
H33A C33 H33B 108.1 . . ?
C33 C34 H34A 109.5 . . ?
C33 C34 H34B 109.5 . . ?
H34A C34 H34B 109.5 . . ?
C33 C34 H34C 109.5 . . ?
H34A C34 H34C 109.5 . . ?
H34B C34 H34C 109.5 . . ?
C36 C35 C18 101.6(10) . . ?
C36 C35 H35A 111.4 . . ?
C18 C35 H35A 111.4 . . ?
C36 C35 H35B 111.4 . . ?
C18 C35 H35B 111.4 . . ?
H35A C35 H35B 109.3 . . ?
C35 C36 H36A 109.5 . . ?
C35 C36 H36B 109.5 . . ?
H36A C36 H36B 109.5 . . ?
C35 C36 H36C 109.5 . . ?
H36A C36 H36C 109.5 . . ?
H36B C36 H36C 109.5 . . ?
C38 C37 C20 116.8(6) . . ?
C38 C37 H37A 108.1 . . ?
C20 C37 H37A 108.1 . . ?
C38 C37 H37B 108.1 . . ?
C20 C37 H37B 108.1 . . ?
H37A C37 H37B 107.3 . . ?
N9 C38 C39 105.4(7) . . ?
N9 C38 C37 124.6(6) . . ?
C39 C38 C37 129.9(6) . . ?
C38 C39 C40 109.0(6) . . ?
C38 C39 C42 122.0(8) . . ?
C40 C39 C42 127.7(8) . . ?
C41 C40 C39 107.1(6) . . ?
C41 C40 C44 126.3(7) . . ?
C39 C40 C44 126.6(6) . . ?
N9 C41 C40 107.0(6) . . ?
N9 C41 C87 123.6(5) . . ?
C40 C41 C87 129.1(7) . . ?
C43 C42 C39 94.9(15) . . ?
C43 C42 H42A 112.8 . . ?
C39 C42 H42A 112.8 . . ?
C43 C42 H42B 112.8 . . ?
C39 C42 H42B 112.8 . . ?
H42A C42 H42B 110.2 . . ?
C42 C43 H43A 109.5 . . ?
C42 C43 H43B 109.5 . . ?
H43A C43 H43B 109.5 . . ?
C42 C43 H43C 109.5 . . ?
H43A C43 H43C 109.5 . . ?
H43B C43 H43C 109.5 . . ?
C40 C44 C45 110.0(7) . . ?
C40 C44 H44A 109.7 . . ?
C45 C44 H44A 109.7 . . ?
C40 C44 H44B 109.7 . . ?
C45 C44 H44B 109.7 . . ?
H44A C44 H44B 108.2 . . ?
C44 C45 H45A 109.5 . . ?
C44 C45 H45B 109.5 . . ?
H45A C45 H45B 109.5 . . ?
C44 C45 H45C 109.5 . . ?
H45A C45 H45C 109.5 . . ?
H45B C45 H45C 109.5 . . ?
N5 C51 C70 122.9(5) . . ?
N5 C51 C52 109.1(5) . . ?
C70 C51 C52 127.6(5) . . ?
C53 C52 C51 106.9(5) . . ?
C53 C52 C71 122.4(5) . . ?
C51 C52 C71 129.6(5) . . ?
C52 C53 C54 107.4(5) . . ?
C52 C53 C73 129.1(6) . . ?
C54 C53 C73 123.4(5) . . ?
C55 C54 N5 125.7(5) . . ?
C55 C54 C53 123.6(5) . . ?
N5 C54 C53 110.6(5) . . ?
C56 C55 C54 126.6(5) . . ?
C56 C55 H55A 116.7 . . ?
C54 C55 H55A 116.7 . . ?
C55 C56 N6 123.8(5) . . ?
C55 C56 C57 125.6(5) . . ?
N6 C56 C57 110.4(5) . . ?
C58 C57 C56 106.6(5) . . ?
C58 C57 C75 128.2(5) . . ?
C56 C57 C75 125.0(5) . . ?
C57 C58 C59 107.3(5) . . ?
C57 C58 C77 128.1(5) . . ?
C59 C58 C77 124.5(6) . . ?
C60 C59 N6 124.3(5) . . ?
C60 C59 C58 125.5(5) . . ?
N6 C59 C58 110.1(5) . . ?
C59 C60 C61 126.4(5) . . ?
C59 C60 H60A 116.8 . . ?
C61 C60 H60A 116.8 . . ?
C60 C61 N7 124.6(5) . . ?
C60 C61 C62 125.4(5) . . ?
N7 C61 C62 110.0(5) . . ?
C63 C62 C61 107.2(5) . . ?
C63 C62 C79 128.5(5) . . ?
C61 C62 C79 124.3(5) . . ?
C62 C63 C64 106.7(5) . . ?
C62 C63 C81 127.8(5) . . ?
C64 C63 C81 125.5(5) . . ?
C65 C64 N7 124.3(5) . . ?
C65 C64 C63 125.2(5) . . ?
N7 C64 C63 110.5(5) . . ?
C64 C65 C66 127.1(5) . . ?
C64 C65 H65A 116.5 . . ?
C66 C65 H65A 116.5 . . ?
N8 C66 C65 125.2(5) . . ?
N8 C66 C67 110.8(5) . . ?
C65 C66 C67 124.0(5) . . ?
C68 C67 C66 107.4(5) . . ?
C68 C67 C83 127.6(5) . . ?
C66 C67 C83 124.9(5) . . ?
C67 C68 C69 106.9(5) . . ?
C67 C68 C85 122.5(5) . . ?
C69 C68 C85 130.1(5) . . ?
N8 C69 C70 122.9(5) . . ?
N8 C69 C68 108.5(4) . . ?
C70 C69 C68 128.4(5) . . ?
C69 C70 C51 125.1(5) . . ?
C69 C70 C87 117.1(5) . . ?
C51 C70 C87 117.7(5) . . ?
C52 C71 C72 110.3(6) . . ?
C52 C71 H71A 109.6 . . ?
C72 C71 H71A 109.6 . . ?
C52 C71 H71B 109.6 . . ?
C72 C71 H71B 109.6 . . ?
H71A C71 H71B 108.1 . . ?
C71 C72 H72A 109.5 . . ?
C71 C72 H72B 109.5 . . ?
H72A C72 H72B 109.5 . . ?
C71 C72 H72C 109.5 . . ?
H72A C72 H72C 109.5 . . ?
H72B C72 H72C 109.5 . . ?
C53 C73 C74 112.0(6) . . ?
C53 C73 H73A 109.2 . . ?
C74 C73 H73A 109.2 . . ?
C53 C73 H73B 109.2 . . ?
C74 C73 H73B 109.2 . . ?
H73A C73 H73B 107.9 . . ?
C73 C74 H74A 109.5 . . ?
C73 C74 H74B 109.5 . . ?
H74A C74 H74B 109.5 . . ?
C73 C74 H74C 109.5 . . ?
H74A C74 H74C 109.5 . . ?
H74B C74 H74C 109.5 . . ?
C57 C75 C76 111.9(6) . . ?
C57 C75 H75A 109.2 . . ?
C76 C75 H75A 109.2 . . ?
C57 C75 H75B 109.2 . . ?
C76 C75 H75B 109.2 . . ?
H75A C75 H75B 107.9 . . ?
C75 C76 H76A 109.5 . . ?
C75 C76 H76B 109.5 . . ?
H76A C76 H76B 109.5 . . ?
C75 C76 H76C 109.5 . . ?
H76A C76 H76C 109.5 . . ?
H76B C76 H76C 109.5 . . ?
C78 C77 C58 111.9(6) . . ?
C78 C77 H77A 109.2 . . ?
C58 C77 H77A 109.2 . . ?
C78 C77 H77B 109.2 . . ?
C58 C77 H77B 109.2 . . ?
H77A C77 H77B 107.9 . . ?
C77 C78 H78A 109.5 . . ?
C77 C78 H78B 109.5 . . ?
H78A C78 H78B 109.5 . . ?
C77 C78 H78C 109.5 . . ?
H78A C78 H78C 109.5 . . ?
H78B C78 H78C 109.5 . . ?
C62 C79 C80 109.7(6) . . ?
C62 C79 H79A 109.7 . . ?
C80 C79 H79A 109.7 . . ?
C62 C79 H79B 109.7 . . ?
C80 C79 H79B 109.7 . . ?
H79A C79 H79B 108.2 . . ?
C79 C80 H80A 109.5 . . ?
C79 C80 H80B 109.5 . . ?
H80A C80 H80B 109.5 . . ?
C79 C80 H80C 109.5 . . ?
H80A C80 H80C 109.5 . . ?
H80B C80 H80C 109.5 . . ?
C63 C81 C82 112.8(6) . . ?
C63 C81 H81A 109.0 . . ?
C82 C81 H81A 109.0 . . ?
C63 C81 H81B 109.0 . . ?
C82 C81 H81B 109.0 . . ?
H81A C81 H81B 107.8 . . ?
C81 C82 H82A 109.5 . . ?
C81 C82 H82B 109.5 . . ?
H82A C82 H82B 109.5 . . ?
C81 C82 H82C 109.5 . . ?
H82A C82 H82C 109.5 . . ?
H82B C82 H82C 109.5 . . ?
C67 C83 C84 114.3(6) . . ?
C67 C83 H83A 108.7 . . ?
C84 C83 H83A 108.7 . . ?
C67 C83 H83B 108.7 . . ?
C84 C83 H83B 108.7 . . ?
H83A C83 H83B 107.6 . . ?
C83 C84 H84A 109.5 . . ?
C83 C84 H84B 109.5 . . ?
H84A C84 H84B 109.5 . . ?
C83 C84 H84C 109.5 . . ?
H84A C84 H84C 109.5 . . ?
H84B C84 H84C 109.5 . . ?
C68 C85 C86 111.7(5) . . ?
C68 C85 H85A 109.3 . . ?
C86 C85 H85A 109.3 . . ?
C68 C85 H85B 109.3 . . ?
C86 C85 H85B 109.3 . . ?
H85A C85 H85B 107.9 . . ?
C85 C86 H86A 109.5 . . ?
C85 C86 H86B 109.5 . . ?
H86A C86 H86B 109.5 . . ?
C85 C86 H86C 109.5 . . ?
H86A C86 H86C 109.5 . . ?
H86B C86 H86C 109.5 . . ?
C41 C87 C70 118.6(6) . . ?
C41 C87 H87A 107.7 . . ?
C70 C87 H87A 107.7 . . ?
C41 C87 H87B 107.7 . . ?
C70 C87 H87B 107.7 . . ?
H87A C87 H87B 107.1 . . ?
O1 C88 C89 121.6(7) . . ?
O1 C88 C93 123.5(6) . . ?
C89 C88 C93 114.9(6) . . ?
F1 C89 C90 118.6(6) . . ?
F1 C89 C88 119.0(6) . . ?
C90 C89 C88 122.4(7) . . ?
F2 C90 C91 119.4(7) . . ?
F2 C90 C89 120.1(7) . . ?
C91 C90 C89 120.5(6) . . ?
F3 C91 C90 121.1(6) . . ?
F3 C91 C92 119.3(7) . . ?
C90 C91 C92 119.6(7) . . ?
F4 C92 C93 119.5(6) . . ?
F4 C92 C91 121.0(6) . . ?
C93 C92 C91 119.5(7) . . ?
F5 C93 C92 119.0(6) . . ?
F5 C93 C88 117.9(6) . . ?
C92 C93 C88 123.1(6) . . ?
O2 C94 C99 123.3(7) . . ?
O2 C94 C95 121.0(5) . . ?
C99 C94 C95 115.7(7) . . ?
F6 C95 C96 120.1(8) . . ?
F6 C95 C94 119.4(5) . . ?
C96 C95 C94 120.5(8) . . ?
C97 C96 C95 123.3(11) . . ?
C97 C96 F7 118.6(10) . . ?
C95 C96 F7 118.0(10) . . ?
C96 C97 F8 125.4(14) . . ?
C96 C97 C98 121.1(10) . . ?
F8 C97 C98 113.4(12) . . ?
F9 C98 C97 126.0(12) . . ?
F9 C98 C99 116.6(12) . . ?
C97 C98 C99 117.3(8) . . ?
C94 C99 F10 117.9(8) . . ?
C94 C99 C98 122.0(9) . . ?
F10 C99 C98 120.1(8) . . ?

loop_
_geom_bond_atom_site_label_1
_geom_bond_atom_site_label_2
_geom_bond_distance
_geom_bond_site_symmetry_2
_geom_bond_publ_flag
Fe1 O1 1.873(4) . ?
Fe1 N4 2.053(6) . ?
Fe1 N1 2.057(5) . ?
Fe1 N2 2.057(6) . ?
Fe1 N3 2.082(6) . ?
Fe2 O2 1.914(4) . ?
Fe2 N5 2.049(4) . ?
Fe2 N6 2.055(4) . ?
Fe2 N7 2.059(4) . ?
Fe2 N8 2.060(4) . ?
O1 C88 1.339(7) . ?
O2 C94 1.323(7) . ?
F1 C89 1.354(7) . ?
F2 C90 1.349(7) . ?
F3 C91 1.355(7) . ?
F4 C92 1.343(8) . ?
F5 C93 1.356(6) . ?
F6 C95 1.314(8) . ?
F7 C96 1.367(11) . ?
F8 C97 1.357(10) . ?
F9 C98 1.332(10) . ?
F10 C99 1.371(10) . ?
N1 C4 1.383(8) . ?
N1 C1 1.393(8) . ?
N2 C6 1.376(9) . ?
N2 C9 1.382(9) . ?
N3 C11 1.376(10) . ?
N3 C14 1.405(10) . ?
N4 C19 1.388(8) . ?
N4 C16 1.404(9) . ?
N5 C54 1.388(7) . ?
N5 C51 1.401(7) . ?
N6 C59 1.384(7) . ?
N6 C56 1.387(7) . ?
N7 C64 1.377(7) . ?
N7 C61 1.384(7) . ?
N8 C66 1.373(6) . ?
N8 C69 1.399(7) . ?
N9 C41 1.370(8) . ?
N9 C38 1.377(8) . ?
N9 H9A 0.8800 . ?
C1 C20 1.396(9) . ?
C1 C2 1.477(10) . ?
C2 C3 1.367(10) . ?
C2 C21 1.595(11) . ?
C3 C4 1.438(9) . ?
C3 C23 1.550(11) . ?
C4 C5 1.390(9) . ?
C5 C6 1.379(10) . ?
C5 H5A 0.9500 . ?
C6 C7 1.429(10) . ?
C7 C8 1.357(11) . ?
C7 C25 1.501(11) . ?
C8 C9 1.431(11) . ?
C8 C27 1.525(10) . ?
C9 C10 1.396(11) . ?
C10 C11 1.347(12) . ?
C10 H10A 0.9500 . ?
C11 C12 1.416(12) . ?
C12 C13 1.356(13) . ?
C12 C29 1.527(12) . ?
C13 C14 1.445(11) . ?
C13 C31 1.509(13) . ?
C14 C15 1.354(11) . ?
C15 C16 1.361(10) . ?
C15 H15A 0.9500 . ?
C16 C17 1.420(11) . ?
C17 C18 1.331(11) . ?
C17 C33 1.513(11) . ?
C18 C19 1.435(10) . ?
C18 C35 1.688(15) . ?
C19 C20 1.403(9) . ?
C20 C37 1.520(9) . ?
C21 C22 1.470(11) . ?
C21 H21A 0.9900 . ?
C21 H21B 0.9900 . ?
C22 H22A 0.9800 . ?
C22 H22B 0.9800 . ?
C22 H22C 0.9800 . ?
C23 C24 1.476(10) . ?
C23 H23A 0.9900 . ?
C23 H23B 0.9900 . ?
C24 H24A 0.9800 . ?
C24 H24B 0.9800 . ?
C24 H24C 0.9800 . ?
C25 C26 1.517(11) . ?
C25 H25A 0.9900 . ?
C25 H25B 0.9900 . ?
C26 H26A 0.9800 . ?
C26 H26B 0.9800 . ?
C26 H26C 0.9800 . ?
C27 C28 1.527(11) . ?
C27 H27A 0.9900 . ?
C27 H27B 0.9900 . ?
C28 H28A 0.9800 . ?
C28 H28B 0.9800 . ?
C28 H28C 0.9800 . ?
C29 C30 1.550(13) . ?
C29 H29A 0.9900 . ?
C29 H29B 0.9900 . ?
C30 H30A 0.9800 . ?
C30 H30B 0.9800 . ?
C30 H30C 0.9800 . ?
C31 C32 1.541(15) . ?
C31 H31A 0.9900 . ?
C31 H31B 0.9900 . ?
C32 H32A 0.9800 . ?
C32 H32B 0.9800 . ?
C32 H32C 0.9800 . ?
C33 C34 1.568(12) . ?
C33 H33A 0.9900 . ?
C33 H33B 0.9900 . ?
C34 H34A 0.9800 . ?
C34 H34B 0.9800 . ?
C34 H34C 0.9800 . ?
C35 C36 1.387(13) . ?
C35 H35A 0.9900 . ?
C35 H35B 0.9900 . ?
C36 H36A 0.9800 . ?
C36 H36B 0.9800 . ?
C36 H36C 0.9800 . ?
C37 C38 1.452(9) . ?
C37 H37A 0.9900 . ?
C37 H37B 0.9900 . ?
C38 C39 1.393(9) . ?
C39 C40 1.409(10) . ?
C39 C42 1.718(17) . ?
C40 C41 1.387(8) . ?
C40 C44 1.484(9) . ?
C41 C87 1.460(9) . ?
C42 C43 1.30(2) . ?
C42 H42A 0.9900 . ?
C42 H42B 0.9900 . ?
C43 H43A 0.9800 . ?
C43 H43B 0.9800 . ?
C43 H43C 0.9800 . ?
C44 C45 1.570(11) . ?
C44 H44A 0.9900 . ?
C44 H44B 0.9900 . ?
C45 H45A 0.9800 . ?
C45 H45B 0.9800 . ?
C45 H45C 0.9800 . ?
C51 C70 1.410(7) . ?
C51 C52 1.454(8) . ?
C52 C53 1.369(8) . ?
C52 C71 1.499(8) . ?
C53 C54 1.428(8) . ?
C53 C73 1.506(8) . ?
C54 C55 1.383(7) . ?
C55 C56 1.380(8) . ?
C55 H55A 0.9500 . ?
C56 C57 1.441(8) . ?
C57 C58 1.364(8) . ?
C57 C75 1.498(8) . ?
C58 C59 1.441(8) . ?
C58 C77 1.507(8) . ?
C59 C60 1.372(8) . ?
C60 C61 1.376(8) . ?
C60 H60A 0.9500 . ?
C61 C62 1.452(8) . ?
C62 C63 1.351(8) . ?
C62 C79 1.498(8) . ?
C63 C64 1.452(7) . ?
C63 C81 1.494(7) . ?
C64 C65 1.369(7) . ?
C65 C66 1.393(7) . ?
C65 H65A 0.9500 . ?
C66 C67 1.427(7) . ?
C67 C68 1.362(7) . ?
C67 C83 1.509(8) . ?
C68 C69 1.461(7) . ?
C68 C85 1.516(7) . ?
C69 C70 1.406(7) . ?
C70 C87 1.506(8) . ?
C71 C72 1.516(10) . ?
C71 H71A 0.9900 . ?
C71 H71B 0.9900 . ?
C72 H72A 0.9800 . ?
C72 H72B 0.9800 . ?
C72 H72C 0.9800 . ?
C73 C74 1.516(10) . ?
C73 H73A 0.9900 . ?
C73 H73B 0.9900 . ?
C74 H74A 0.9800 . ?
C74 H74B 0.9800 . ?
C74 H74C 0.9800 . ?
C75 C76 1.505(10) . ?
C75 H75A 0.9900 . ?
C75 H75B 0.9900 . ?
C76 H76A 0.9800 . ?
C76 H76B 0.9800 . ?
C76 H76C 0.9800 . ?
C77 C78 1.487(11) . ?
C77 H77A 0.9900 . ?
C77 H77B 0.9900 . ?
C78 H78A 0.9800 . ?
C78 H78B 0.9800 . ?
C78 H78C 0.9800 . ?
C79 C80 1.512(11) . ?
C79 H79A 0.9900 . ?
C79 H79B 0.9900 . ?
C80 H80A 0.9800 . ?
C80 H80B 0.9800 . ?
C80 H80C 0.9800 . ?
C81 C82 1.503(9) . ?
C81 H81A 0.9900 . ?
C81 H81B 0.9900 . ?
C82 H82A 0.9800 . ?
C82 H82B 0.9800 . ?
C82 H82C 0.9800 . ?
C83 C84 1.512(10) . ?
C83 H83A 0.9900 . ?
C83 H83B 0.9900 . ?
C84 H84A 0.9800 . ?
C84 H84B 0.9800 . ?
C84 H84C 0.9800 . ?
C85 C86 1.525(9) . ?
C85 H85A 0.9900 . ?
C85 H85B 0.9900 . ?
C86 H86A 0.9800 . ?
C86 H86B 0.9800 . ?
C86 H86C 0.9800 . ?
C87 H87A 0.9900 . ?
C87 H87B 0.9900 . ?
C88 C89 1.394(8) . ?
C88 C93 1.399(9) . ?
C89 C90 1.369(9) . ?
C90 C91 1.365(10) . ?
C91 C92 1.372(9) . ?
C92 C93 1.368(9) . ?
C94 C99 1.362(9) . ?
C94 C95 1.435(9) . ?
C95 C96 1.361(10) . ?
C96 C97 1.282(14) . ?
C97 C98 1.387(15) . ?
C98 C99 1.438(13) . ?

loop_
_geom_torsion_atom_site_label_1
_geom_torsion_atom_site_label_2
_geom_torsion_atom_site_label_3
_geom_torsion_atom_site_label_4
_geom_torsion
_geom_torsion_site_symmetry_1
_geom_torsion_site_symmetry_2
_geom_torsion_site_symmetry_3
_geom_torsion_site_symmetry_4
_geom_torsion_publ_flag
N4 Fe1 O1 C88 -53.4(5) . . . . ?
N1 Fe1 O1 C88 -141.9(5) . . . . ?
N2 Fe1 O1 C88 125.8(5) . . . . ?
N3 Fe1 O1 C88 36.9(6) . . . . ?
C4 N1 C1 C20 -177.6(7) . . . . ?
Fe1 N1 C1 C20 15.5(11) . . . . ?
C4 N1 C1 C2 1.6(8) . . . . ?
Fe1 N1 C1 C2 -165.3(5) . . . . ?
N1 C1 C2 C3 -2.4(10) . . . . ?
C20 C1 C2 C3 176.8(8) . . . . ?
N1 C1 C2 C21 173.2(8) . . . . ?
C20 C1 C2 C21 -7.6(15) . . . . ?
C1 C2 C3 C4 2.2(10) . . . . ?
C21 C2 C3 C4 -174.0(7) . . . . ?
C1 C2 C3 C23 178.1(8) . . . . ?
C21 C2 C3 C23 1.8(14) . . . . ?
C1 N1 C4 C5 -179.9(7) . . . . ?
Fe1 N1 C4 C5 -12.7(11) . . . . ?
C1 N1 C4 C3 -0.2(9) . . . . ?
Fe1 N1 C4 C3 167.1(5) . . . . ?
C2 C3 C4 N1 -1.3(10) . . . . ?
C23 C3 C4 N1 -177.3(8) . . . . ?
C2 C3 C4 C5 178.4(8) . . . . ?
C23 C3 C4 C5 2.4(13) . . . . ?
N1 C4 C5 C6 1.6(13) . . . . ?
C3 C4 C5 C6 -178.1(8) . . . . ?
C9 N2 C6 C5 -178.6(7) . . . . ?
Fe1 N2 C6 C5 11.2(10) . . . . ?
C9 N2 C6 C7 1.2(8) . . . . ?
Fe1 N2 C6 C7 -169.0(5) . . . . ?
C4 C5 C6 N2 -0.7(13) . . . . ?
C4 C5 C6 C7 179.5(7) . . . . ?
N2 C6 C7 C8 -0.4(9) . . . . ?
C5 C6 C7 C8 179.4(7) . . . . ?
N2 C6 C7 C25 177.4(7) . . . . ?
C5 C6 C7 C25 -2.8(12) . . . . ?
C6 C7 C8 C9 -0.6(9) . . . . ?
C25 C7 C8 C9 -178.3(7) . . . . ?
C6 C7 C8 C27 177.9(7) . . . . ?
C25 C7 C8 C27 0.1(14) . . . . ?
C6 N2 C9 C10 176.8(7) . . . . ?
Fe1 N2 C9 C10 -13.1(11) . . . . ?
C6 N2 C9 C8 -1.6(8) . . . . ?
Fe1 N2 C9 C8 168.5(5) . . . . ?
C7 C8 C9 N2 1.4(9) . . . . ?
C27 C8 C9 N2 -177.1(7) . . . . ?
C7 C8 C9 C10 -177.0(8) . . . . ?
C27 C8 C9 C10 4.6(13) . . . . ?
N2 C9 C10 C11 0.9(14) . . . . ?
C8 C9 C10 C11 179.0(9) . . . . ?
C9 C10 C11 N3 -2.5(15) . . . . ?
C9 C10 C11 C12 176.9(8) . . . . ?
C14 N3 C11 C10 179.5(8) . . . . ?
Fe1 N3 C11 C10 16.1(12) . . . . ?
C14 N3 C11 C12 0.0(9) . . . . ?
Fe1 N3 C11 C12 -163.4(5) . . . . ?
C10 C11 C12 C13 -179.4(9) . . . . ?
N3 C11 C12 C13 0.1(10) . . . . ?
C10 C11 C12 C29 -1.9(14) . . . . ?
N3 C11 C12 C29 177.6(7) . . . . ?
C11 C12 C13 C14 -0.1(10) . . . . ?
C29 C12 C13 C14 -177.4(8) . . . . ?
C11 C12 C13 C31 175.8(9) . . . . ?
C29 C12 C13 C31 -1.5(17) . . . . ?
C11 N3 C14 C15 -179.9(8) . . . . ?
Fe1 N3 C14 C15 -15.8(11) . . . . ?
C11 N3 C14 C13 -0.1(8) . . . . ?
Fe1 N3 C14 C13 164.0(5) . . . . ?
C12 C13 C14 C15 179.9(8) . . . . ?
C31 C13 C14 C15 3.8(14) . . . . ?
C12 C13 C14 N3 0.2(10) . . . . ?
C31 C13 C14 N3 -176.0(8) . . . . ?
N3 C14 C15 C16 0.8(14) . . . . ?
C13 C14 C15 C16 -178.9(8) . . . . ?
C14 C15 C16 N4 0.5(13) . . . . ?
C14 C15 C16 C17 177.9(8) . . . . ?
C19 N4 C16 C15 178.3(7) . . . . ?
Fe1 N4 C16 C15 13.6(10) . . . . ?
C19 N4 C16 C17 0.6(8) . . . . ?
Fe1 N4 C16 C17 -164.1(5) . . . . ?
C15 C16 C17 C18 -176.3(8) . . . . ?
N4 C16 C17 C18 1.4(10) . . . . ?
C15 C16 C17 C33 -1.4(13) . . . . ?
N4 C16 C17 C33 176.3(7) . . . . ?
C16 C17 C18 C19 -2.9(10) . . . . ?
C33 C17 C18 C19 -177.3(8) . . . . ?
C16 C17 C18 C35 167.0(7) . . . . ?
C33 C17 C18 C35 -7.4(15) . . . . ?
C16 N4 C19 C20 -179.4(7) . . . . ?
Fe1 N4 C19 C20 -15.6(11) . . . . ?
C16 N4 C19 C18 -2.2(8) . . . . ?
Fe1 N4 C19 C18 161.6(5) . . . . ?
C17 C18 C19 N4 3.3(10) . . . . ?
C35 C18 C19 N4 -164.8(9) . . . . ?
C17 C18 C19 C20 -179.8(8) . . . . ?
C35 C18 C19 C20 12.1(16) . . . . ?
N1 C1 C20 C19 -0.8(13) . . . . ?
C2 C1 C20 C19 -179.9(8) . . . . ?
N1 C1 C20 C37 176.8(7) . . . . ?
C2 C1 C20 C37 -2.3(12) . . . . ?
N4 C19 C20 C1 0.7(13) . . . . ?
C18 C19 C20 C1 -175.8(8) . . . . ?
N4 C19 C20 C37 -176.8(6) . . . . ?
C18 C19 C20 C37 6.6(12) . . . . ?
C3 C2 C21 C22 -88.1(10) . . . . ?
C1 C2 C21 C22 96.8(11) . . . . ?
C2 C3 C23 C24 101.2(11) . . . . ?
C4 C3 C23 C24 -83.7(10) . . . . ?
C8 C7 C25 C26 99.6(10) . . . . ?
C6 C7 C25 C26 -77.7(10) . . . . ?
C7 C8 C27 C28 -95.7(11) . . . . ?
C9 C8 C27 C28 82.4(12) . . . . ?
C13 C12 C29 C30 93.5(13) . . . . ?
C11 C12 C29 C30 -83.4(13) . . . . ?
C12 C13 C31 C32 -93.9(14) . . . . ?
C14 C13 C31 C32 81.4(12) . . . . ?
C18 C17 C33 C34 94.2(13) . . . . ?
C16 C17 C33 C34 -79.4(12) . . . . ?
C17 C18 C35 C36 92.4(11) . . . . ?
C19 C18 C35 C36 -100.3(11) . . . . ?
C1 C20 C37 C38 91.7(8) . . . . ?
C19 C20 C37 C38 -90.5(8) . . . . ?
C41 N9 C38 C39 1.0(7) . . . . ?
C41 N9 C38 C37 -179.5(6) . . . . ?
C20 C37 C38 N9 -0.1(10) . . . . ?
C20 C37 C38 C39 179.3(7) . . . . ?
N9 C38 C39 C40 -0.4(8) . . . . ?
C37 C38 C39 C40 -179.9(7) . . . . ?
N9 C38 C39 C42 167.5(8) . . . . ?
C37 C38 C39 C42 -12.0(13) . . . . ?
C38 C39 C40 C41 -0.2(8) . . . . ?
C42 C39 C40 C41 -167.2(8) . . . . ?
C38 C39 C40 C44 177.7(7) . . . . ?
C42 C39 C40 C44 10.7(13) . . . . ?
C38 N9 C41 C40 -1.1(7) . . . . ?
C38 N9 C41 C87 173.8(6) . . . . ?
C39 C40 C41 N9 0.8(7) . . . . ?
C44 C40 C41 N9 -177.1(6) . . . . ?
C39 C40 C41 C87 -173.7(7) . . . . ?
C44 C40 C41 C87 8.3(11) . . . . ?
C38 C39 C42 C43 98.7(14) . . . . ?
C40 C39 C42 C43 -95.8(14) . . . . ?
C41 C40 C44 C45 101.1(9) . . . . ?
C39 C40 C44 C45 -76.4(9) . . . . ?
C54 N5 C51 C70 -168.3(6) . . . . ?
Fe2 N5 C51 C70 9.0(9) . . . . ?
C54 N5 C51 C52 4.8(7) . . . . ?
Fe2 N5 C51 C52 -177.9(4) . . . . ?
N5 C51 C52 C53 -6.4(7) . . . . ?
C70 C51 C52 C53 166.3(6) . . . . ?
N5 C51 C52 C71 161.5(6) . . . . ?
C70 C51 C52 C71 -25.8(11) . . . . ?
C51 C52 C53 C54 5.2(7) . . . . ?
C71 C52 C53 C54 -163.7(6) . . . . ?
C51 C52 C53 C73 -178.2(6) . . . . ?
C71 C52 C53 C73 12.9(11) . . . . ?
C51 N5 C54 C55 -177.5(6) . . . . ?
Fe2 N5 C54 C55 5.1(9) . . . . ?
C51 N5 C54 C53 -1.6(7) . . . . ?
Fe2 N5 C54 C53 -179.0(4) . . . . ?
C52 C53 C54 C55 173.6(6) . . . . ?
C73 C53 C54 C55 -3.2(10) . . . . ?
C52 C53 C54 N5 -2.4(7) . . . . ?
C73 C53 C54 N5 -179.2(6) . . . . ?
N5 C54 C55 C56 10.4(11) . . . . ?
C53 C54 C55 C56 -164.9(6) . . . . ?
C54 C55 C56 N6 -3.8(10) . . . . ?
C54 C55 C56 C57 170.9(6) . . . . ?
C59 N6 C56 C55 174.2(6) . . . . ?
Fe2 N6 C56 C55 -17.3(9) . . . . ?
C59 N6 C56 C57 -1.3(7) . . . . ?
Fe2 N6 C56 C57 167.3(4) . . . . ?
C55 C56 C57 C58 -173.5(6) . . . . ?
N6 C56 C57 C58 1.8(8) . . . . ?
C55 C56 C57 C75 1.9(11) . . . . ?
N6 C56 C57 C75 177.2(6) . . . . ?
C56 C57 C58 C59 -1.5(8) . . . . ?
C75 C57 C58 C59 -176.8(7) . . . . ?
C56 C57 C58 C77 179.8(7) . . . . ?
C75 C57 C58 C77 4.6(13) . . . . ?
C56 N6 C59 C60 -177.4(6) . . . . ?
Fe2 N6 C59 C60 14.4(10) . . . . ?
C56 N6 C59 C58 0.3(7) . . . . ?
Fe2 N6 C59 C58 -167.9(4) . . . . ?
C57 C58 C59 C60 178.5(7) . . . . ?
C77 C58 C59 C60 -2.8(12) . . . . ?
C57 C58 C59 N6 0.8(8) . . . . ?
C77 C58 C59 N6 179.5(7) . . . . ?
N6 C59 C60 C61 -3.3(11) . . . . ?
C58 C59 C60 C61 179.4(7) . . . . ?
C59 C60 C61 N7 0.4(11) . . . . ?
C59 C60 C61 C62 -179.4(7) . . . . ?
C64 N7 C61 C60 -179.4(6) . . . . ?
Fe2 N7 C61 C60 -8.8(9) . . . . ?
C64 N7 C61 C62 0.4(7) . . . . ?
Fe2 N7 C61 C62 171.1(4) . . . . ?
C60 C61 C62 C63 178.2(6) . . . . ?
N7 C61 C62 C63 -1.6(7) . . . . ?
C60 C61 C62 C79 -1.2(11) . . . . ?
N7 C61 C62 C79 179.0(6) . . . . ?
C61 C62 C63 C64 2.0(7) . . . . ?
C79 C62 C63 C64 -178.6(6) . . . . ?
C61 C62 C63 C81 -176.9(6) . . . . ?
C79 C62 C63 C81 2.5(12) . . . . ?
C61 N7 C64 C65 179.7(6) . . . . ?
Fe2 N7 C64 C65 8.8(9) . . . . ?
C61 N7 C64 C63 0.9(6) . . . . ?
Fe2 N7 C64 C63 -170.0(4) . . . . ?
C62 C63 C64 C65 179.3(6) . . . . ?
C81 C63 C64 C65 -1.8(10) . . . . ?
C62 C63 C64 N7 -1.9(7) . . . . ?
C81 C63 C64 N7 177.1(6) . . . . ?
N7 C64 C65 C66 3.7(10) . . . . ?
C63 C64 C65 C66 -177.7(6) . . . . ?
C69 N8 C66 C65 178.6(6) . . . . ?
Fe2 N8 C66 C65 -22.9(8) . . . . ?
C69 N8 C66 C67 -1.5(7) . . . . ?
Fe2 N8 C66 C67 157.0(4) . . . . ?
C64 C65 C66 N8 4.2(10) . . . . ?
C64 C65 C66 C67 -175.7(6) . . . . ?
N8 C66 C67 C68 -1.3(8) . . . . ?
C65 C66 C67 C68 178.6(6) . . . . ?
N8 C66 C67 C83 -178.1(6) . . . . ?
C65 C66 C67 C83 1.7(10) . . . . ?
C66 C67 C68 C69 3.4(8) . . . . ?
C83 C67 C68 C69 -179.8(6) . . . . ?
C66 C67 C68 C85 -170.0(6) . . . . ?
C83 C67 C68 C85 6.8(11) . . . . ?
C66 N8 C69 C70 -171.7(6) . . . . ?
Fe2 N8 C69 C70 30.6(8) . . . . ?
C66 N8 C69 C68 3.6(7) . . . . ?
Fe2 N8 C69 C68 -154.1(4) . . . . ?
C67 C68 C69 N8 -4.5(7) . . . . ?
C85 C68 C69 N8 168.2(6) . . . . ?
C67 C68 C69 C70 170.5(6) . . . . ?
C85 C68 C69 C70 -16.8(11) . . . . ?
N8 C69 C70 C51 -7.6(10) . . . . ?
C68 C69 C70 C51 178.1(6) . . . . ?
N8 C69 C70 C87 174.0(6) . . . . ?
C68 C69 C70 C87 -0.3(10) . . . . ?
N5 C51 C70 C69 -12.7(10) . . . . ?
C52 C51 C70 C69 175.5(6) . . . . ?
N5 C51 C70 C87 165.6(6) . . . . ?
C52 C51 C70 C87 -6.1(10) . . . . ?
C53 C52 C71 C72 98.7(8) . . . . ?
C51 C52 C71 C72 -67.5(9) . . . . ?
C52 C53 C73 C74 -91.8(9) . . . . ?
C54 C53 C73 C74 84.3(8) . . . . ?
C58 C57 C75 C76 84.9(9) . . . . ?
C56 C57 C75 C76 -89.6(8) . . . . ?
C57 C58 C77 C78 93.0(9) . . . . ?
C59 C58 C77 C78 -85.4(9) . . . . ?
C63 C62 C79 C80 94.9(9) . . . . ?
C61 C62 C79 C80 -85.8(8) . . . . ?
C62 C63 C81 C82 95.1(8) . . . . ?
C64 C63 C81 C82 -83.7(8) . . . . ?
C68 C67 C83 C84 -92.2(8) . . . . ?
C66 C67 C83 C84 84.0(8) . . . . ?
C67 C68 C85 C86 97.5(7) . . . . ?
C69 C68 C85 C86 -74.2(9) . . . . ?
N9 C41 C87 C70 14.4(9) . . . . ?
C40 C41 C87 C70 -171.9(6) . . . . ?
C69 C70 C87 C41 -73.8(8) . . . . ?
C51 C70 C87 C41 107.7(7) . . . . ?
Fe1 O1 C88 C89 -87.2(7) . . . . ?
Fe1 O1 C88 C93 91.9(7) . . . . ?
O1 C88 C89 F1 -0.8(9) . . . . ?
C93 C88 C89 F1 -180.0(6) . . . . ?
O1 C88 C89 C90 -178.9(6) . . . . ?
C93 C88 C89 C90 1.9(10) . . . . ?
F1 C89 C90 F2 1.2(10) . . . . ?
C88 C89 C90 F2 179.3(6) . . . . ?
F1 C89 C90 C91 -178.8(6) . . . . ?
C88 C89 C90 C91 -0.7(11) . . . . ?
F2 C90 C91 F3 0.1(11) . . . . ?
C89 C90 C91 F3 -179.9(6) . . . . ?
F2 C90 C91 C92 179.0(6) . . . . ?
C89 C90 C91 C92 -1.0(11) . . . . ?
F3 C91 C92 F4 0.1(10) . . . . ?
C90 C91 C92 F4 -178.9(6) . . . . ?
F3 C91 C92 C93 -179.9(6) . . . . ?
C90 C91 C92 C93 1.2(11) . . . . ?
F4 C92 C93 F5 -0.4(10) . . . . ?
C91 C92 C93 F5 179.6(6) . . . . ?
F4 C92 C93 C88 -179.8(6) . . . . ?
C91 C92 C93 C88 0.1(11) . . . . ?
O1 C88 C93 F5 -0.3(10) . . . . ?
C89 C88 C93 F5 178.9(5) . . . . ?
O1 C88 C93 C92 179.2(6) . . . . ?
C89 C88 C93 C92 -1.7(10) . . . . ?
Fe2 O2 C94 C99 -96.5(7) . . . . ?
Fe2 O2 C94 C95 84.6(6) . . . . ?
O2 C94 C95 F6 1.0(10) . . . . ?
C99 C94 C95 F6 -178.0(6) . . . . ?
O2 C94 C95 C96 -180.0(6) . . . . ?
C99 C94 C95 C96 1.0(10) . . . . ?
F6 C95 C96 C97 177.8(9) . . . . ?
C94 C95 C96 C97 -1.2(14) . . . . ?
F6 C95 C96 F7 -1.0(11) . . . . ?
C94 C95 C96 F7 179.9(6) . . . . ?
C95 C96 C97 F8 -177.1(8) . . . . ?
F7 C96 C97 F8 1.7(16) . . . . ?
C95 C96 C97 C98 2.1(17) . . . . ?
F7 C96 C97 C98 -179.1(9) . . . . ?
C96 C97 C98 F9 -179.1(9) . . . . ?
F8 C97 C98 F9 0.2(16) . . . . ?
C96 C97 C98 C99 -2.6(16) . . . . ?
F8 C97 C98 C99 176.7(7) . . . . ?
O2 C94 C99 F10 1.2(10) . . . . ?
C95 C94 C99 F10 -179.8(6) . . . . ?
O2 C94 C99 C98 179.3(7) . . . . ?
C95 C94 C99 C98 -1.7(11) . . . . ?
F9 C98 C99 C94 179.3(7) . . . . ?
C97 C98 C99 C94 2.5(14) . . . . ?
F9 C98 C99 F10 -2.6(12) . . . . ?
C97 C98 C99 F10 -179.4(8) . . . . ?
